data_7054227
loop_
_publ_author_name
'Singh, Vikram'
'Kumar, Vinod'
'Gupta, Ajit N.'
'Drew, Michael G. B.'
'Singh, Nanhai'

_publ_section_title
;
 Effect of pyridyl substituents leading to the formation of green
 luminescent mercury(ii) coordination polymers, zinc(ii) dimers and a
 monomer
;
_journal_issue 8
_journal_name_full 'New Journal of Chemistry'
_journal_page_first 3737
_journal_paper_doi 10.1039/C4NJ00435C
_journal_volume 38
_journal_year 2014
_chemical_formula_sum 'C36 H56 N4 O8 S8 Zn2'
_chemical_formula_weight 1060.06
_chemical_name_systematic
;
 ?
;
_space_group_IT_number 2
_symmetry_cell_setting triclinic
_symmetry_space_group_name_Hall '-P 1'
_symmetry_space_group_name_H-M 'P -1'
_atom_sites_solution_hydrogens geom
_atom_sites_solution_primary direct
_atom_sites_solution_secondary difmap
_audit_creation_method SHELXL-97
_cell_angle_alpha 81.210(5)
_cell_angle_beta 72.113(6)
_cell_angle_gamma 81.781(4)
_cell_formula_units_Z 1
_cell_length_a 9.5002(5)
_cell_length_b 10.9038(6)
_cell_length_c 12.1293(9)
_cell_measurement_reflns_used 9411
_cell_measurement_temperature 293(2)
_cell_measurement_theta_max 27.49
_cell_measurement_theta_min 3.10
_cell_volume 1175.50(13)
_computing_cell_refinement 'Crysalis, Oxford Diffraction'
_computing_data_collection 'Crysalis, Oxford Diffraction'
_computing_data_reduction 'Crysalis, Oxford Diffraction'
_computing_molecular_graphics PLATON(Spek,2004)
_computing_structure_refinement 'SHELXL-97 (Sheldrick, 1997)'
_computing_structure_solution 'SHELXS-97 (Sheldrick, 1997)'
_diffrn_ambient_temperature 293(2)
_diffrn_measured_fraction_theta_full 0.954
_diffrn_measured_fraction_theta_max 0.954
_diffrn_measurement_device 'Oxford Diffaction X-Calibur System'
_diffrn_measurement_method '321 frames, counting time 10 s.'
_diffrn_radiation_monochromator graphite
_diffrn_radiation_source 'fine-focus sealed tube'
_diffrn_radiation_type MoK\a
_diffrn_radiation_wavelength 0.71073
_diffrn_reflns_av_R_equivalents 0.0419
_diffrn_reflns_av_unetI/netI 0.0985
_diffrn_reflns_limit_h_max 10
_diffrn_reflns_limit_h_min -12
_diffrn_reflns_limit_k_max 13
_diffrn_reflns_limit_k_min -14
_diffrn_reflns_limit_l_max 13
_diffrn_reflns_limit_l_min -15
_diffrn_reflns_number 9411
_diffrn_reflns_theta_full 27.49
_diffrn_reflns_theta_max 27.49
_diffrn_reflns_theta_min 3.10
_diffrn_standards_decay_% n/a
_diffrn_standards_interval_count n/a
_diffrn_standards_interval_time n/a
_diffrn_standards_number n/a
_exptl_absorpt_coefficient_mu 1.426
_exptl_absorpt_correction_T_max 1.000
_exptl_absorpt_correction_T_min 0.894
_exptl_absorpt_correction_type empirical
_exptl_absorpt_process_details 'ABSPACK, Oxford Diffraction Ltd'
_exptl_crystal_colour white
_exptl_crystal_density_diffrn 1.497
_exptl_crystal_density_method 'not measured'
_exptl_crystal_description needle
_exptl_crystal_F_000 552
_exptl_crystal_size_max 0.30
_exptl_crystal_size_mid 0.05
_exptl_crystal_size_min 0.05
_refine_diff_density_max 0.653
_refine_diff_density_min -0.445
_refine_diff_density_rms 0.082
_refine_ls_extinction_method none
_refine_ls_goodness_of_fit_ref 0.965
_refine_ls_hydrogen_treatment constr
_refine_ls_matrix_type full
_refine_ls_number_parameters 264
_refine_ls_number_reflns 5152
_refine_ls_number_restraints 0
_refine_ls_restrained_S_all 0.965
_refine_ls_R_factor_all 0.1173
_refine_ls_R_factor_gt 0.0591
_refine_ls_shift/su_max 0.009
_refine_ls_shift/su_mean 0.002
_refine_ls_structure_factor_coef Fsqd
_refine_ls_weighting_details 'calc w=1/[\s^2^(Fo^2^)+(0.0403P)^2^+0.0000P] where P=(Fo^2^+2Fc^2^)/3'
_refine_ls_weighting_scheme calc
_refine_ls_wR_factor_gt 0.1039
_refine_ls_wR_factor_ref 0.1278
_reflns_number_gt 2981
_reflns_number_total 5152
_reflns_threshold_expression >2sigma(I)
_cod_data_source_file c4nj00435c2.cif
_cod_data_source_block 9
_cod_depositor_comments 'Adding full bibliography for 7054219--7054228.cif.'
_cod_original_cell_volume 1175.50(12)
_cod_original_sg_symbol_H-M P-1
_cod_database_code 7054227

loop_
_symmetry_equiv_pos_as_xyz
'x, y, z'
'-x, -y, -z'

loop_
_atom_site_label
_atom_site_type_symbol
_atom_site_fract_x
_atom_site_fract_y
_atom_site_fract_z
_atom_site_U_iso_or_equiv
_atom_site_adp_type
_atom_site_occupancy
_atom_site_symmetry_multiplicity
_atom_site_calc_flag
_atom_site_refinement_flags
Zn1 Zn 0.45127(6) 0.34050(4) 0.49758(5) 0.04715(19) Uani 1 1 d .
S11 S 0.29725(14) 0.16647(10) 0.55376(11) 0.0499(3) Uani 1 1 d .
S13 S 0.58117(13) 0.18689(10) 0.59655(11) 0.0497(3) Uani 1 1 d .
S41 S 0.47501(15) 0.40815(10) 0.30064(11) 0.0518(3) Uani 1 1 d .
S43 S 0.68734(13) 0.49030(9) 0.40155(10) 0.0432(3) Uani 1 1 d .
C12 C 0.4324(5) 0.1023(3) 0.6190(4) 0.0386(10) Uani 1 1 d .
C42 C 0.6073(5) 0.5044(3) 0.2889(4) 0.0423(11) Uani 1 1 d .
N14 N 0.4209(4) -0.0052(3) 0.6853(3) 0.0434(9) Uani 1 1 d .
N44 N 0.6458(4) 0.5880(3) 0.1967(3) 0.0527(10) Uani 1 1 d .
C15 C 0.2908(5) -0.0755(4) 0.7171(4) 0.0526(13) Uani 1 1 d .
H15A H 0.3223 -0.1609 0.7002 0.063 Uiso 1 1 calc R
H15B H 0.2244 -0.0385 0.6715 0.063 Uiso 1 1 calc R
C16 C 0.2100(5) -0.0737(4) 0.8461(4) 0.0556(13) Uani 1 1 d .
H16A H 0.1254 -0.1220 0.8671 0.067 Uiso 1 1 calc R
H16B H 0.1730 0.0114 0.8617 0.067 Uiso 1 1 calc R
C17 C 0.3129(5) -0.1277(4) 0.9199(4) 0.0490(12) Uani 1 1 d .
H17 H 0.3398 -0.2166 0.9110 0.059 Uiso 1 1 calc R
C18 C 0.4548(5) -0.0613(4) 0.8785(4) 0.0494(12) Uani 1 1 d .
H18A H 0.4306 0.0241 0.8968 0.059 Uiso 1 1 calc R
H18B H 0.5241 -0.1025 0.9201 0.059 Uiso 1 1 calc R
C19 C 0.5281(5) -0.0614(4) 0.7491(4) 0.0490(12) Uani 1 1 d .
H19A H 0.6137 -0.0141 0.7252 0.059 Uiso 1 1 calc R
H19B H 0.5621 -0.1462 0.7311 0.059 Uiso 1 1 calc R
C20 C 0.2343(6) -0.1142(5) 1.0459(5) 0.0594(14) Uani 1 1 d .
O21 O 0.1996(5) -0.0170(4) 1.0860(4) 0.1099(17) Uani 1 1 d .
O22 O 0.2069(4) -0.2228(3) 1.1103(3) 0.0604(9) Uani 1 1 d .
C23 C 0.1271(6) -0.2192(5) 1.2328(5) 0.0763(17) Uani 1 1 d .
H23A H 0.0279 -0.1770 1.2413 0.092 Uiso 1 1 calc R
H23B H 0.1788 -0.1739 1.2687 0.092 Uiso 1 1 calc R
C24 C 0.1181(7) -0.3488(6) 1.2900(6) 0.109(2) Uani 1 1 d .
H24A H 0.0770 -0.3955 1.2485 0.164 Uiso 1 1 calc R
H24B H 0.0555 -0.3485 1.3690 0.164 Uiso 1 1 calc R
H24C H 0.2158 -0.3866 1.2898 0.164 Uiso 1 1 calc R
C45 C 0.7559(5) 0.6769(4) 0.1794(4) 0.0569(13) Uani 1 1 d .
H45A H 0.8052 0.6567 0.2401 0.068 Uiso 1 1 calc R
H45B H 0.7058 0.7606 0.1853 0.068 Uiso 1 1 calc R
C46 C 0.8692(6) 0.6720(4) 0.0625(4) 0.0588(13) Uani 1 1 d .
H46A H 0.9254 0.5904 0.0597 0.071 Uiso 1 1 calc R
H46B H 0.9380 0.7336 0.0518 0.071 Uiso 1 1 calc R
C47 C 0.7982(5) 0.6969(4) -0.0352(4) 0.0479(12) Uani 1 1 d .
H47 H 0.7475 0.7817 -0.0337 0.058 Uiso 1 1 calc R
C48 C 0.6804(6) 0.6064(4) -0.0129(4) 0.0642(15) Uani 1 1 d .
H48A H 0.6292 0.6266 -0.0723 0.077 Uiso 1 1 calc R
H48B H 0.7287 0.5220 -0.0186 0.077 Uiso 1 1 calc R
C49 C 0.5704(6) 0.6126(5) 0.1040(4) 0.0660(15) Uani 1 1 d .
H49A H 0.5151 0.6946 0.1073 0.079 Uiso 1 1 calc R
H49B H 0.5005 0.5514 0.1169 0.079 Uiso 1 1 calc R
C50 C 0.9102(7) 0.6900(4) -0.1515(5) 0.0579(14) Uani 1 1 d .
O51 O 1.0401(5) 0.6608(4) -0.1679(4) 0.0881(13) Uani 1 1 d .
O52 O 0.8449(4) 0.7190(3) -0.2364(3) 0.0809(11) Uani 1 1 d .
C53 C 0.9402(7) 0.7187(6) -0.3566(6) 0.101(2) Uani 1 1 d .
H53A H 0.8877 0.6922 -0.4045 0.122 Uiso 1 1 calc R
H53B H 1.0288 0.6612 -0.3594 0.122 Uiso 1 1 calc R
C54 C 0.9812(7) 0.8463(7) -0.4004(6) 0.122(3) Uani 1 1 d .
H54B H 1.0266 0.8739 -0.3492 0.183 Uiso 1 1 calc R
H54A H 0.8936 0.9013 -0.4033 0.183 Uiso 1 1 calc R
H54C H 1.0500 0.8468 -0.4772 0.183 Uiso 1 1 calc R

loop_
_atom_site_aniso_label
_atom_site_aniso_U_11
_atom_site_aniso_U_22
_atom_site_aniso_U_33
_atom_site_aniso_U_23
_atom_site_aniso_U_13
_atom_site_aniso_U_12
Zn1 0.0601(4) 0.0408(3) 0.0376(4) 0.0000(2) -0.0124(3) -0.0044(2)
S11 0.0585(8) 0.0486(7) 0.0478(8) 0.0035(5) -0.0255(7) -0.0103(6)
S13 0.0475(8) 0.0463(6) 0.0533(8) 0.0080(5) -0.0158(6) -0.0107(5)
S41 0.0683(9) 0.0510(7) 0.0389(8) 0.0025(5) -0.0159(7) -0.0230(6)
S43 0.0477(7) 0.0450(6) 0.0350(7) -0.0028(5) -0.0113(6) -0.0026(5)
C12 0.048(3) 0.040(2) 0.027(2) -0.0032(18) -0.009(2) -0.0081(19)
C42 0.048(3) 0.043(2) 0.030(3) 0.0007(19) -0.002(2) -0.009(2)
N14 0.048(2) 0.0374(19) 0.044(2) 0.0024(16) -0.014(2) -0.0084(17)
N44 0.059(3) 0.066(2) 0.038(3) 0.0009(19) -0.015(2) -0.024(2)
C15 0.070(4) 0.041(2) 0.056(4) 0.005(2) -0.030(3) -0.022(2)
C16 0.056(3) 0.057(3) 0.050(3) 0.001(2) -0.006(3) -0.021(2)
C17 0.065(3) 0.038(2) 0.040(3) 0.004(2) -0.010(3) -0.010(2)
C18 0.061(3) 0.046(2) 0.043(3) 0.001(2) -0.025(3) 0.002(2)
C19 0.051(3) 0.042(2) 0.050(3) 0.004(2) -0.013(3) -0.003(2)
C20 0.063(4) 0.059(3) 0.050(4) 0.000(3) -0.009(3) -0.010(3)
O21 0.161(4) 0.069(3) 0.074(3) -0.023(2) 0.014(3) -0.019(3)
O22 0.065(2) 0.068(2) 0.040(2) 0.0040(17) -0.0077(19) -0.0087(17)
C23 0.065(4) 0.106(4) 0.052(4) 0.004(3) -0.012(3) -0.017(3)
C24 0.098(5) 0.123(5) 0.069(5) 0.038(4) -0.003(4) 0.006(4)
C45 0.062(3) 0.066(3) 0.044(3) -0.006(2) -0.006(3) -0.031(3)
C46 0.056(3) 0.076(3) 0.046(3) 0.000(2) -0.009(3) -0.030(3)
C47 0.058(3) 0.050(3) 0.038(3) 0.003(2) -0.017(3) -0.014(2)
C48 0.071(4) 0.081(3) 0.047(4) 0.007(3) -0.023(3) -0.029(3)
C49 0.062(4) 0.085(4) 0.052(4) 0.010(3) -0.017(3) -0.029(3)
C50 0.064(4) 0.053(3) 0.050(4) 0.001(2) -0.012(3) 0.000(3)
O51 0.064(3) 0.131(3) 0.062(3) -0.006(2) -0.017(2) 0.008(3)
O52 0.071(3) 0.114(3) 0.046(3) 0.008(2) -0.016(2) 0.005(2)
C53 0.078(5) 0.151(6) 0.057(5) -0.004(4) -0.012(4) 0.023(4)
C54 0.092(6) 0.209(8) 0.070(5) 0.008(5) -0.018(4) -0.073(6)

loop_
_atom_type_symbol
_atom_type_description
_atom_type_scat_dispersion_real
_atom_type_scat_dispersion_imag
_atom_type_scat_source
C C 0.0033 0.0016 'International Tables Vol C Tables 4.2.6.8 and 6.1.1.4'
H H 0.0000 0.0000 'International Tables Vol C Tables 4.2.6.8 and 6.1.1.4'
N N 0.0061 0.0033 'International Tables Vol C Tables 4.2.6.8 and 6.1.1.4'
O O 0.0106 0.0060 'International Tables Vol C Tables 4.2.6.8 and 6.1.1.4'
S S 0.1246 0.1234 'International Tables Vol C Tables 4.2.6.8 and 6.1.1.4'
Zn Zn 0.2839 1.4301 'International Tables Vol C Tables 4.2.6.8 and 6.1.1.4'

loop_
_geom_angle_atom_site_label_1
_geom_angle_atom_site_label_2
_geom_angle_atom_site_label_3
_geom_angle
_geom_angle_site_symmetry_1
_geom_angle_site_symmetry_3
S13 Zn1 S41 134.29(5) . .
S13 Zn1 S43 117.93(5) . 2_666
S41 Zn1 S43 104.83(4) . 2_666
S13 Zn1 S11 75.82(4) . .
S41 Zn1 S11 107.07(4) . .
S43 Zn1 S11 107.59(5) 2_666 .
S13 Zn1 S43 95.51(4) . .
S41 Zn1 S43 69.30(4) . .
S43 Zn1 S43 88.20(4) 2_666 .
S11 Zn1 S43 164.11(4) . .
C12 S11 Zn1 81.76(13) . .
C12 S13 Zn1 85.00(14) . .
C42 S41 Zn1 93.32(15) . .
C42 S43 Zn1 99.86(14) . 2_666
C42 S43 Zn1 77.83(14) . .
Zn1 S43 Zn1 91.80(4) 2_666 .
N14 C12 S11 121.2(3) . .
N14 C12 S13 121.6(3) . .
S11 C12 S13 117.2(2) . .
N44 C42 S41 120.5(3) . .
N44 C42 S43 121.2(3) . .
S41 C42 S43 118.2(2) . .
C12 N14 C15 124.2(4) . .
C12 N14 C19 123.8(4) . .
C15 N14 C19 111.6(3) . .
C42 N44 C45 124.7(4) . .
C42 N44 C49 123.4(4) . .
C45 N44 C49 111.6(4) . .
N14 C15 C16 109.7(4) . .
N14 C15 H15A 109.7 . .
C16 C15 H15A 109.7 . .
N14 C15 H15B 109.7 . .
C16 C15 H15B 109.7 . .
H15A C15 H15B 108.2 . .
C15 C16 C17 110.9(4) . .
C15 C16 H16A 109.5 . .
C17 C16 H16A 109.5 . .
C15 C16 H16B 109.4 . .
C17 C16 H16B 109.4 . .
H16A C16 H16B 108.0 . .
C20 C17 C16 109.7(4) . .
C20 C17 C18 110.6(4) . .
C16 C17 C18 109.9(3) . .
C20 C17 H17 108.8 . .
C16 C17 H17 108.8 . .
C18 C17 H17 108.8 . .
C19 C18 C17 112.1(4) . .
C19 C18 H18A 109.2 . .
C17 C18 H18A 109.2 . .
C19 C18 H18B 109.2 . .
C17 C18 H18B 109.2 . .
H18A C18 H18B 107.9 . .
N14 C19 C18 109.6(4) . .
N14 C19 H19A 109.8 . .
C18 C19 H19A 109.8 . .
N14 C19 H19B 109.8 . .
C18 C19 H19B 109.8 . .
H19A C19 H19B 108.2 . .
O21 C20 O22 122.5(5) . .
O21 C20 C17 124.6(5) . .
O22 C20 C17 112.8(4) . .
C20 O22 C23 117.0(4) . .
O22 C23 C24 108.4(5) . .
O22 C23 H23A 110.0 . .
C24 C23 H23A 110.0 . .
O22 C23 H23B 110.0 . .
C24 C23 H23B 110.0 . .
H23A C23 H23B 108.4 . .
C23 C24 H24A 109.5 . .
C23 C24 H24B 109.5 . .
H24A C24 H24B 109.5 . .
C23 C24 H24C 109.5 . .
H24A C24 H24C 109.5 . .
H24B C24 H24C 109.5 . .
N44 C45 C46 110.7(4) . .
N44 C45 H45A 109.5 . .
C46 C45 H45A 109.5 . .
N44 C45 H45B 109.5 . .
C46 C45 H45B 109.5 . .
H45A C45 H45B 108.1 . .
C45 C46 C47 111.8(4) . .
C45 C46 H46A 109.2 . .
C47 C46 H46A 109.2 . .
C45 C46 H46B 109.2 . .
C47 C46 H46B 109.2 . .
H46A C46 H46B 107.9 . .
C50 C47 C46 112.0(4) . .
C50 C47 C48 111.9(4) . .
C46 C47 C48 109.2(4) . .
C50 C47 H47 107.8 . .
C46 C47 H47 107.8 . .
C48 C47 H47 107.8 . .
C49 C48 C47 111.5(4) . .
C49 C48 H48A 109.3 . .
C47 C48 H48A 109.3 . .
C49 C48 H48B 109.3 . .
C47 C48 H48B 109.3 . .
H48A C48 H48B 108.0 . .
N44 C49 C48 110.7(4) . .
N44 C49 H49A 109.5 . .
C48 C49 H49A 109.5 . .
N44 C49 H49B 109.5 . .
C48 C49 H49B 109.5 . .
H49A C49 H49B 108.1 . .
O51 C50 O52 124.0(5) . .
O51 C50 C47 125.4(5) . .
O52 C50 C47 110.6(5) . .
C50 O52 C53 117.5(5) . .
O52 C53 C54 108.1(5) . .
O52 C53 H53A 110.1 . .
C54 C53 H53A 110.1 . .
O52 C53 H53B 110.1 . .
C54 C53 H53B 110.1 . .
H53A C53 H53B 108.4 . .
C53 C54 H54B 109.5 . .
C53 C54 H54A 109.5 . .
H54B C54 H54A 109.5 . .
C53 C54 H54C 109.5 . .
H54B C54 H54C 109.5 . .
H54A C54 H54C 109.5 . .

loop_
_geom_bond_atom_site_label_1
_geom_bond_atom_site_label_2
_geom_bond_distance
_geom_bond_site_symmetry_2
Zn1 S13 2.3396(12) .
Zn1 S41 2.3408(13) .
Zn1 S43 2.3749(12) 2_666
Zn1 S11 2.4480(12) .
Zn1 S43 2.8135(13) .
S11 C12 1.722(4) .
S13 C12 1.726(4) .
S41 C42 1.710(4) .
S43 C42 1.734(4) .
S43 Zn1 2.3749(12) 2_666
C12 N14 1.314(5) .
C42 N44 1.323(5) .
N14 C15 1.466(5) .
N14 C19 1.474(5) .
N44 C45 1.473(5) .
N44 C49 1.483(6) .
C15 C16 1.518(6) .
C15 H15A 0.9700 .
C15 H15B 0.9700 .
C16 C17 1.522(6) .
C16 H16A 0.9700 .
C16 H16B 0.9700 .
C17 C20 1.501(6) .
C17 C18 1.532(6) .
C17 H17 0.9800 .
C18 C19 1.509(6) .
C18 H18A 0.9700 .
C18 H18B 0.9700 .
C19 H19A 0.9700 .
C19 H19B 0.9700 .
C20 O21 1.194(5) .
C20 O22 1.328(5) .
O22 C23 1.450(6) .
C23 C24 1.478(7) .
C23 H23A 0.9700 .
C23 H23B 0.9700 .
C24 H24A 0.9600 .
C24 H24B 0.9600 .
C24 H24C 0.9600 .
C45 C46 1.497(6) .
C45 H45A 0.9700 .
C45 H45B 0.9700 .
C46 C47 1.507(6) .
C46 H46A 0.9700 .
C46 H46B 0.9700 .
C47 C50 1.489(7) .
C47 C48 1.533(6) .
C47 H47 0.9800 .
C48 C49 1.485(7) .
C48 H48A 0.9700 .
C48 H48B 0.9700 .
C49 H49A 0.9700 .
C49 H49B 0.9700 .
C50 O51 1.192(6) .
C50 O52 1.335(6) .
O52 C53 1.461(7) .
C53 C54 1.474(8) .
C53 H53A 0.9700 .
C53 H53B 0.9700 .
C54 H54B 0.9600 .
C54 H54A 0.9600 .
C54 H54C 0.9600 .

loop_
_geom_torsion_atom_site_label_1
_geom_torsion_atom_site_label_2
_geom_torsion_atom_site_label_3
_geom_torsion_atom_site_label_4
_geom_torsion
_geom_torsion_site_symmetry_1
_geom_torsion_site_symmetry_4
S13 Zn1 S11 C12 2.94(14) . .
S41 Zn1 S11 C12 135.45(14) . .
S43 Zn1 S11 C12 -112.32(14) 2_666 .
S43 Zn1 S11 C12 61.2(2) . .
S41 Zn1 S13 C12 -103.09(15) . .
S43 Zn1 S13 C12 99.74(14) 2_666 .
S11 Zn1 S13 C12 -2.91(14) . .
S43 Zn1 S13 C12 -169.38(14) . .
S13 Zn1 S41 C42 -83.83(15) . .
S43 Zn1 S41 C42 75.41(15) 2_666 .
S11 Zn1 S41 C42 -170.48(15) . .
S43 Zn1 S41 C42 -6.84(14) . .
S13 Zn1 S43 C42 142.41(14) . .
S41 Zn1 S43 C42 6.89(14) . .
S43 Zn1 S43 C42 -99.71(14) 2_666 .
S11 Zn1 S43 C42 86.4(2) . .
S13 Zn1 S43 Zn1 -117.89(5) . 2_666
S41 Zn1 S43 Zn1 106.59(5) . 2_666
S43 Zn1 S43 Zn1 0.0 2_666 2_666
S11 Zn1 S43 Zn1 -173.85(15) . 2_666
Zn1 S11 C12 N14 174.2(4) . .
Zn1 S11 C12 S13 -4.3(2) . .
Zn1 S13 C12 N14 -174.0(4) . .
Zn1 S13 C12 S11 4.5(2) . .
Zn1 S41 C42 N44 -167.4(4) . .
Zn1 S41 C42 S43 11.8(2) . .
Zn1 S43 C42 N44 79.5(4) 2_666 .
Zn1 S43 C42 N44 169.2(4) . .
Zn1 S43 C42 S41 -99.8(2) 2_666 .
Zn1 S43 C42 S41 -10.0(2) . .
S11 C12 N14 C15 -4.7(6) . .
S13 C12 N14 C15 173.7(3) . .
S11 C12 N14 C19 -176.2(3) . .
S13 C12 N14 C19 2.2(6) . .
S41 C42 N44 C45 178.7(3) . .
S43 C42 N44 C45 -0.6(6) . .
S41 C42 N44 C49 5.6(6) . .
S43 C42 N44 C49 -173.6(3) . .
C12 N14 C15 C16 -110.7(5) . .
C19 N14 C15 C16 61.7(5) . .
N14 C15 C16 C17 -57.7(5) . .
C15 C16 C17 C20 174.9(3) . .
C15 C16 C17 C18 53.0(5) . .
C20 C17 C18 C19 -173.9(4) . .
C16 C17 C18 C19 -52.6(5) . .
C12 N14 C19 C18 111.8(4) . .
C15 N14 C19 C18 -60.6(4) . .
C17 C18 C19 N14 55.8(4) . .
C16 C17 C20 O21 -68.0(7) . .
C18 C17 C20 O21 53.4(7) . .
C16 C17 C20 O22 112.3(5) . .
C18 C17 C20 O22 -126.3(4) . .
O21 C20 O22 C23 2.1(8) . .
C17 C20 O22 C23 -178.2(4) . .
C20 O22 C23 C24 -175.8(5) . .
C42 N44 C45 C46 128.7(5) . .
C49 N44 C45 C46 -57.5(5) . .
N44 C45 C46 C47 56.6(5) . .
C45 C46 C47 C50 -179.0(4) . .
C45 C46 C47 C48 -54.4(5) . .
C50 C47 C48 C49 179.2(4) . .
C46 C47 C48 C49 54.5(6) . .
C42 N44 C49 C48 -128.3(5) . .
C45 N44 C49 C48 57.8(5) . .
C47 C48 C49 N44 -56.3(5) . .
C46 C47 C50 O51 4.5(7) . .
C48 C47 C50 O51 -118.6(6) . .
C46 C47 C50 O52 -176.6(4) . .
C48 C47 C50 O52 60.3(5) . .
O51 C50 O52 C53 -2.1(8) . .
C47 C50 O52 C53 179.0(4) . .
C50 O52 C53 C54 -93.1(6) . .
